data_2204344
loop_
_publ_author_name
'Bing-Xin Liu'
'Yi-Guang Tian'
'Duan-Jun Xu'

_publ_section_title
;Aqua(2,2'-diamino-4,4'-bi-1,3-thiazole)(oxydiacetato-\k^3^<i>O,O</i>',<i>O</i>'')cadmium(II)
 trihydrate
;
_journal_issue 10
_journal_name_full 'Acta Crystallographica Section E'
_journal_page_first m1453
_journal_page_last m1455
_journal_paper_doi 10.1107/S1600536804022809
_journal_volume 60
_journal_year 2004
_chemical_formula_iupac '[Cd (C4 H4 O5) (C6 H6 N4 S2) (H2 O)], 3H2 O'
_chemical_formula_moiety 'C10 H12 Cd N4 O6 S2, 3H2 O'
_chemical_formula_sum 'C10 H18 Cd N4 O9 S2'
_chemical_formula_weight 514.80
_chemical_name_systematic
;Aqua(2,2'-diamino-4,4'-bi-1,3-thiazole)(oxydiacetato-\k^3^O,O',O'')cadmium(II)
trihydrate
;
_space_group_IT_number 2
_symmetry_cell_setting triclinic
_symmetry_space_group_name_Hall '-P 1'
_symmetry_space_group_name_H-M 'P -1'
_atom_sites_solution_hydrogens 'difmap (O-H and N-H) and geom (C-H)'
_atom_sites_solution_primary direct
_atom_sites_solution_secondary difmap
_audit_creation_method SHELXL-97
_cell_angle_alpha 81.478(2)
_cell_angle_beta 86.528(2)
_cell_angle_gamma 89.760(2)
_cell_formula_units_Z 2
_cell_length_a 7.1804(9)
_cell_length_b 9.8372(12)
_cell_length_c 12.6069(15)
_cell_measurement_reflns_used 5208
_cell_measurement_temperature 295(2)
_cell_measurement_theta_max 24.0
_cell_measurement_theta_min 2.5
_cell_volume 879.03(19)
_computing_cell_refinement PROCESS-AUTO
_computing_data_collection 'PROCESS-AUTO (Rigaku, 1998)'
_computing_data_reduction 'CrystalStructure (Rigaku/MSC, 2002)'
_computing_molecular_graphics 'ORTEP-3 for Windows (Farrugia, 1997) and XP (Siemens, 1994)'
_computing_publication_material 'WinGX (Farrugia, 1999)'
_computing_structure_refinement 'SHELXL97 (Sheldrick, 1997)'
_computing_structure_solution 'SIR92 (Altomare et al., 1993)'
_diffrn_ambient_temperature 295(2)
_diffrn_detector_area_resol_mean 10.00
_diffrn_measured_fraction_theta_full 0.99
_diffrn_measured_fraction_theta_max 0.99
_diffrn_measurement_device_type 'Rigaku R-AXIS RAPID'
_diffrn_measurement_method \w
_diffrn_radiation_monochromator graphite
_diffrn_radiation_source 'fine-focus sealed tube'
_diffrn_radiation_type MoK\a
_diffrn_radiation_wavelength 0.71073
_diffrn_reflns_av_R_equivalents 0.022
_diffrn_reflns_av_sigmaI/netI 0.035
_diffrn_reflns_limit_h_max 8
_diffrn_reflns_limit_h_min -8
_diffrn_reflns_limit_k_max 11
_diffrn_reflns_limit_k_min -11
_diffrn_reflns_limit_l_max 15
_diffrn_reflns_limit_l_min -14
_diffrn_reflns_number 6520
_diffrn_reflns_theta_full 25.2
_diffrn_reflns_theta_max 25.2
_diffrn_reflns_theta_min 1.6
_diffrn_standards_decay_% 0
_diffrn_standards_interval_count 0
_diffrn_standards_interval_time 0
_diffrn_standards_number 0
_exptl_absorpt_coefficient_mu 1.534
_exptl_absorpt_correction_T_max 0.855
_exptl_absorpt_correction_T_min 0.632
_exptl_absorpt_correction_type multi-scan
_exptl_absorpt_process_details '(ABSCOR; Higashi, 1995)'
_exptl_crystal_colour yellow
_exptl_crystal_density_diffrn 1.945
_exptl_crystal_density_method 'not measured'
_exptl_crystal_description prism
_exptl_crystal_F_000 516
_exptl_crystal_size_max 0.30
_exptl_crystal_size_mid 0.25
_exptl_crystal_size_min 0.10
_refine_diff_density_max 0.51
_refine_diff_density_min -0.36
_refine_ls_extinction_method none
_refine_ls_goodness_of_fit_ref 1.039
_refine_ls_hydrogen_treatment constr
_refine_ls_matrix_type full
_refine_ls_number_parameters 235
_refine_ls_number_reflns 3159
_refine_ls_number_restraints 0
_refine_ls_restrained_S_all 1.039
_refine_ls_R_factor_all 0.035
_refine_ls_R_factor_gt 0.031
_refine_ls_shift/su_max 0.001
_refine_ls_shift/su_mean 0.000
_refine_ls_structure_factor_coef Fsqd
_refine_ls_weighting_details 'calc w = 1/[\s^2^(Fo^2^)+(0.0323P)^2^+0.7156P] where P = (Fo^2^+2Fc^2^)/3'
_refine_ls_weighting_scheme calc
_refine_ls_wR_factor_gt 0.069
_refine_ls_wR_factor_ref 0.071
_reflns_number_gt 2923
_reflns_number_total 3159
_reflns_threshold_expression I>2\s(I)
_cod_data_source_file hb6091.cif
_cod_data_source_block I
_cod_database_code 2204344
_cod_database_fobs_code 2204344

loop_
_symmetry_equiv_pos_as_xyz
'x, y, z'
'-x, -y, -z'

loop_
_atom_site_label
_atom_site_fract_x
_atom_site_fract_y
_atom_site_fract_z
_atom_site_U_iso_or_equiv
_atom_site_adp_type
_atom_site_calc_flag
_atom_site_refinement_flags
_atom_site_occupancy
_atom_site_type_symbol
Cd 0.29333(3) 0.50930(2) 0.241391(19) 0.02688(10) Uani d . 1 Cd
S1 0.16192(13) 0.66764(9) -0.12986(7) 0.0329(2) Uani d . 1 S
S2 0.42030(14) 0.08422(9) 0.10543(8) 0.0360(2) Uani d . 1 S
O1 0.5041(3) 0.6777(2) 0.2471(2) 0.0357(6) Uani d . 1 O
O2 0.5793(3) 0.8722(2) 0.3032(2) 0.0387(6) Uani d . 1 O
O3 0.1500(3) 0.6956(2) 0.3109(2) 0.0338(6) Uani d . 1 O
O4 0.0098(3) 0.4447(2) 0.32908(19) 0.0344(6) Uani d . 1 O
O5 -0.2319(3) 0.4921(3) 0.4356(2) 0.0397(6) Uani d . 1 O
O6 0.4195(3) 0.4003(2) 0.40221(19) 0.0357(6) Uani d . 1 O
H6A 0.5342 0.4257 0.4060 0.060 Uiso d R 1 H
H6B 0.3521 0.4228 0.4622 0.050 Uiso d R 1 H
O1W -0.0017(4) 0.1455(3) 0.3612(2) 0.0547(8) Uani d . 1 O
H1A 0.0956 0.1298 0.4020 0.060 Uiso d R 1 H
H1B 0.0076 0.2378 0.3434 0.060 Uiso d R 1 H
O2W 0.7473(5) 0.9632(3) 0.4842(2) 0.0624(9) Uani d . 1 O
H2A 0.7155 0.9057 0.4416 0.060 Uiso d R 1 H
H2B 0.8160 1.0222 0.4389 0.060 Uiso d R 1 H
O3W 0.9186(4) 0.9934(3) 0.1779(2) 0.0579(8) Uani d . 1 O
H3A 0.8227 0.9504 0.2017 0.060 Uiso d R 1 H
H3B 0.9482 1.0410 0.2229 0.060 Uiso d R 1 H
N1 0.2301(4) 0.5703(3) 0.0642(2) 0.0255(6) Uani d . 1 N
N2 0.1325(5) 0.8017(3) 0.0409(3) 0.0414(8) Uani d . 1 N
H21 0.1140 0.7987 0.1106 0.060 Uiso d R 1 H
H22 0.1117 0.8699 -0.0037 0.060 Uiso d R 1 H
N3 0.3540(4) 0.3194(3) 0.1646(2) 0.0245(6) Uani d . 1 N
N4 0.4572(5) 0.1529(3) 0.3017(2) 0.0391(8) Uani d . 1 N
H41 0.4433 0.2152 0.3533 0.060 Uiso d R 1 H
H42 0.4812 0.0660 0.3202 0.060 Uiso d R 1 H
C1 0.1762(5) 0.6826(4) 0.0046(3) 0.0291(8) Uani d . 1 C
C2 0.2349(5) 0.4998(3) -0.1031(3) 0.0294(8) Uani d . 1 C
H2 0.2524 0.4409 -0.1541 0.035 Uiso calc R 1 H
C3 0.2631(4) 0.4659(3) 0.0022(3) 0.0252(7) Uani d . 1 C
C4 0.4094(5) 0.1940(3) 0.2014(3) 0.0278(7) Uani d . 1 C
C5 0.3486(5) 0.2168(4) 0.0115(3) 0.0341(8) Uani d . 1 C
H5 0.3308 0.2095 -0.0599 0.041 Uiso calc R 1 H
C6 0.3223(4) 0.3314(3) 0.0557(3) 0.0255(7) Uani d . 1 C
C11 0.4668(5) 0.7791(3) 0.2934(3) 0.0283(8) Uani d . 1 C
C12 0.2718(5) 0.7933(4) 0.3438(3) 0.0369(9) Uani d . 1 C
H12A 0.2749 0.7782 0.4215 0.044 Uiso calc R 1 H
H12B 0.2261 0.8855 0.3220 0.044 Uiso calc R 1 H
C13 -0.0226(5) 0.6721(4) 0.3730(3) 0.0352(8) Uani d . 1 C
H13A -0.1169 0.7330 0.3407 0.042 Uiso calc R 1 H
H13B -0.0079 0.6926 0.4450 0.042 Uiso calc R 1 H
C14 -0.0856(5) 0.5247(4) 0.3791(3) 0.0287(8) Uani d . 1 C

loop_
_atom_site_aniso_label
_atom_site_aniso_U_11
_atom_site_aniso_U_22
_atom_site_aniso_U_33
_atom_site_aniso_U_12
_atom_site_aniso_U_13
_atom_site_aniso_U_23
Cd 0.03095(16) 0.02449(15) 0.02687(15) -0.00057(10) -0.00018(10) -0.00995(10)
S1 0.0344(5) 0.0340(5) 0.0294(5) 0.0022(4) -0.0034(4) -0.0017(4)
S2 0.0490(6) 0.0245(5) 0.0364(5) 0.0033(4) -0.0021(4) -0.0116(4)
O1 0.0334(14) 0.0306(14) 0.0461(15) -0.0019(11) 0.0040(12) -0.0176(12)
O2 0.0337(14) 0.0305(14) 0.0536(17) -0.0061(11) -0.0018(12) -0.0123(12)
O3 0.0293(13) 0.0316(13) 0.0424(15) -0.0058(10) 0.0059(11) -0.0150(11)
O4 0.0352(14) 0.0316(13) 0.0375(14) -0.0057(11) 0.0055(11) -0.0115(11)
O5 0.0277(14) 0.0521(17) 0.0388(15) -0.0089(12) 0.0053(12) -0.0084(13)
O6 0.0335(14) 0.0418(15) 0.0344(14) -0.0027(11) -0.0035(11) -0.0136(12)
O1W 0.0604(19) 0.0415(17) 0.0599(19) -0.0116(14) -0.0164(16) 0.0056(14)
O2W 0.073(2) 0.069(2) 0.0445(18) -0.0220(17) -0.0074(16) -0.0049(16)
O3W 0.0544(19) 0.058(2) 0.062(2) -0.0020(15) 0.0046(16) -0.0140(16)
N1 0.0261(15) 0.0242(15) 0.0276(15) 0.0001(12) -0.0028(12) -0.0081(12)
N2 0.056(2) 0.0272(17) 0.0418(19) 0.0094(15) -0.0031(16) -0.0096(14)
N3 0.0265(15) 0.0205(14) 0.0271(15) -0.0009(11) -0.0016(12) -0.0061(12)
N4 0.060(2) 0.0258(16) 0.0320(17) 0.0061(15) -0.0074(15) -0.0037(13)
C1 0.0235(17) 0.0314(19) 0.034(2) -0.0020(14) -0.0002(15) -0.0093(16)
C2 0.0291(18) 0.0317(19) 0.0283(19) 0.0011(15) 0.0006(15) -0.0084(15)
C3 0.0191(16) 0.0269(17) 0.0306(19) -0.0036(13) 0.0024(14) -0.0096(14)
C4 0.0280(18) 0.0247(18) 0.0317(19) -0.0017(14) 0.0027(15) -0.0092(15)
C5 0.044(2) 0.032(2) 0.0279(19) 0.0029(16) -0.0047(16) -0.0095(16)
C6 0.0223(17) 0.0288(18) 0.0255(18) -0.0005(14) 0.0008(14) -0.0055(14)
C11 0.0308(19) 0.0261(18) 0.0281(18) -0.0010(15) -0.0059(15) -0.0027(15)
C12 0.036(2) 0.030(2) 0.048(2) -0.0025(16) 0.0043(17) -0.0162(17)
C13 0.0272(19) 0.035(2) 0.044(2) 0.0044(15) 0.0055(16) -0.0101(17)
C14 0.0277(18) 0.036(2) 0.0227(18) -0.0038(15) -0.0081(15) -0.0039(15)

loop_
_atom_type_symbol
_atom_type_description
_atom_type_scat_dispersion_real
_atom_type_scat_dispersion_imag
_atom_type_scat_source
C C 0.0033 0.0000 'International Tables Vol C Tables 4.2.6.8 and 6.1.1.4'
H H 0.0000 0.0000 'International Tables Vol C Tables 4.2.6.8 and 6.1.1.4'
Cd Cd -0.8075 0.0000 'International Tables Vol C Tables 4.2.6.8 and 6.1.1.4'
N N 0.0061 0.0000 'International Tables Vol C Tables 4.2.6.8 and 6.1.1.4'
O O 0.0106 0.0000 'International Tables Vol C Tables 4.2.6.8 and 6.1.1.4'
S S 0.1246 0.0000 'International Tables Vol C Tables 4.2.6.8 and 6.1.1.4'

loop_
_geom_angle_atom_site_label_1
_geom_angle_atom_site_label_2
_geom_angle_atom_site_label_3
_geom_angle
_geom_angle_publ_flag
N1 Cd N3 74.92(9) ?
N1 Cd O1 96.65(9) ?
N1 Cd O3 98.62(9) y
N1 Cd O4 105.08(9) ?
N1 Cd O6 162.96(9) ?
N3 Cd O1 124.07(9) ?
N3 Cd O3 165.02(9) ?
N3 Cd O4 99.09(9) ?
N3 Cd O6 89.80(9) y
O1 Cd O3 69.58(8) ?
O1 Cd O4 135.57(8) ?
O1 Cd O6 85.57(9) ?
O3 Cd O4 69.16(8) ?
O3 Cd O6 97.98(8) ?
O4 Cd O6 84.44(9) ?
C1 S1 C2 89.42(17) ?
C4 S2 C5 89.51(17) ?
C11 O1 Cd 122.1(2) ?
C12 O3 Cd 116.28(19) ?
C13 O3 Cd 118.42(19) ?
C12 O3 C13 115.7(3) ?
C14 O4 Cd 122.0(2) ?
Cd O6 H6A 111.1 ?
Cd O6 H6B 111.0 ?
H6A O6 H6B 107.4 ?
H1A O1W H1B 100.0 ?
H2A O2W H2B 100.7 ?
H3A O3W H3B 107.9 ?
C1 N1 C3 110.6(3) ?
C1 N1 Cd 135.6(2) ?
C3 N1 Cd 113.7(2) ?
C1 N2 H21 117.1 ?
C1 N2 H22 118.2 ?
H21 N2 H22 124.2 ?
C4 N3 C6 110.8(3) ?
C4 N3 Cd 133.7(2) ?
C6 N3 Cd 115.4(2) ?
C4 N4 H41 119.2 ?
C4 N4 H42 117.8 ?
H41 N4 H42 122.1 ?
N1 C1 N2 125.1(3) ?
N1 C1 S1 114.3(2) ?
N2 C1 S1 120.7(3) ?
C3 C2 S1 110.3(3) ?
C3 C2 H2 124.8 ?
S1 C2 H2 124.8 ?
C2 C3 N1 115.4(3) ?
C2 C3 C6 126.3(3) ?
N1 C3 C6 118.4(3) ?
N3 C4 N4 124.6(3) ?
N3 C4 S2 113.7(3) ?
N4 C4 S2 121.7(3) ?
C6 C5 S2 110.6(3) ?
C6 C5 H5 124.7 ?
S2 C5 H5 124.7 ?
C5 C6 N3 115.4(3) ?
C5 C6 C3 127.1(3) ?
N3 C6 C3 117.4(3) ?
O2 C11 O1 125.1(3) ?
O2 C11 C12 115.7(3) ?
O1 C11 C12 119.2(3) ?
O3 C12 C11 109.9(3) ?
O3 C12 H12A 109.7 ?
C11 C12 H12A 109.7 ?
O3 C12 H12B 109.7 ?
C11 C12 H12B 109.7 ?
H12A C12 H12B 108.2 ?
O3 C13 C14 110.8(3) ?
O3 C13 H13A 109.5 ?
C14 C13 H13A 109.5 ?
O3 C13 H13B 109.5 ?
C14 C13 H13B 109.5 ?
H13A C13 H13B 108.1 ?
O5 C14 O4 124.9(3) ?
O5 C14 C13 115.8(3) ?
O4 C14 C13 119.3(3) ?

loop_
_geom_bond_atom_site_label_1
_geom_bond_atom_site_label_2
_geom_bond_distance
_geom_bond_publ_flag
Cd N1 2.298(3) y
Cd N3 2.258(3) y
Cd O1 2.260(2) y
Cd O3 2.353(2) y
Cd O4 2.302(2) y
Cd O6 2.377(2) y
S1 C1 1.733(4) ?
S1 C2 1.722(3) ?
S2 C4 1.735(3) ?
S2 C5 1.726(4) ?
O1 C11 1.249(4) ?
O2 C11 1.249(4) ?
O3 C12 1.425(4) ?
O3 C13 1.426(4) ?
O4 C14 1.256(4) ?
O5 C14 1.249(4) ?
O6 H6A 0.8684 ?
O6 H6B 0.9270 ?
O1W H1A 0.8912 ?
O1W H1B 0.9045 ?
O2W H2A 0.8755 ?
O2W H2B 0.8805 ?
O3W H3A 0.8265 ?
O3W H3B 0.8248 ?
N1 C1 1.311(4) ?
N1 C3 1.391(4) ?
N2 C1 1.349(4) y
N2 H21 0.8759 ?
N2 H22 0.8289 ?
N3 C4 1.320(4) ?
N3 C6 1.393(4) ?
N4 C4 1.334(4) y
N4 H41 0.9585 ?
N4 H42 0.8717 ?
C2 C3 1.348(5) ?
C2 H2 0.9300 ?
C3 C6 1.467(5) ?
C5 C6 1.338(5) ?
C5 H5 0.9300 ?
C11 C12 1.517(5) ?
C12 H12A 0.9700 ?
C12 H12B 0.9700 ?
C13 C14 1.510(5) ?
C13 H13A 0.9700 ?
C13 H13B 0.9700 ?

loop_
_geom_hbond_atom_site_label_D
_geom_hbond_atom_site_label_H
_geom_hbond_atom_site_label_A
_geom_hbond_site_symmetry_A
_geom_hbond_distance_DH
_geom_hbond_distance_HA
_geom_hbond_distance_DA
_geom_hbond_angle_DHA
_geom_hbond_publ_flag
O1W H1A O2W 2_666 0.89 1.99 2.842(4) 159 y
O1W H1B O4 . 0.90 2.02 2.912(4) 170 y
O2W H2A O2 . 0.88 2.12 2.900(4) 148 y
O2W H2B O1W 1_665 0.88 1.91 2.781(4) 169 y
O3W H3A O2 . 0.83 2.18 2.975(4) 163 y
O3W H3B O1W 1_665 0.82 2.20 3.016(4) 171 y
O6 H6A O5 1_655 0.87 1.88 2.742(3) 170 y
O6 H6B O5 2_566 0.93 1.81 2.722(3) 166 y
N2 H22 O3W 2_675 0.83 2.42 3.205(4) 158 y
N4 H41 O6 . 0.96 2.01 2.910(4) 156 y
N4 H42 O2 1_545 0.87 2.07 2.891(4) 158 y
C2 H2 O1 2_665 0.93 2.44 3.218(4) 142 y
